data_4511047
loop_
_publ_author_name
'Hu, Mei-Hong'
'Shen, Gui-Lan'
'Zhang, Jing-Xiang'
'Yin, Ye-Gao'
'Li, Dan'

_publ_section_title
;
 New Copper Coordination Polymers Derived fromp- ando-BIMB via Different
 Reaction Approaches: Toward the Effects of Isomeric Ligands (BIMB =
 Bis-(imidazol-1-ylmethyl)benzene)
;
_journal_issue 10
_journal_name_full 'Crystal Growth &amp; Design'
_journal_page_first 4533
_journal_paper_doi 10.1021/cg900547b
_journal_volume 9
_journal_year 2009
_chemical_formula_sum 'C16 H14 Cu2 N6'
_chemical_formula_weight 417.41
_chemical_name_systematic
; 
 ? 
;
_space_group_IT_number 14
_symmetry_cell_setting monoclinic
_symmetry_space_group_name_Hall '-P 2yn'
_symmetry_space_group_name_H-M 'P 1 21/n 1'
_atom_sites_solution_hydrogens geom
_atom_sites_solution_primary direct
_atom_sites_solution_secondary difmap
_audit_creation_method SHELXL-97
_cell_angle_alpha 90.00
_cell_angle_beta 94.833(2)
_cell_angle_gamma 90.00
_cell_formula_units_Z 4
_cell_length_a 8.7996(12)
_cell_length_b 15.350(2)
_cell_length_c 12.1775(16)
_cell_measurement_temperature 273(2)
_cell_volume 1639.0(4)
_computing_cell_refinement 'Bruker SMART'
_computing_data_collection 'Bruker SMART'
_computing_data_reduction 'Bruker SAINT'
_computing_molecular_graphics 'Bruker SHELXTL'
_computing_publication_material 'Bruker SHELXTL'
_computing_structure_refinement 'SHELXL-97 (Sheldrick, 1997)'
_computing_structure_solution 'SHELXS-97 (Sheldrick, 1990)'
_diffrn_ambient_temperature 273(2)
_diffrn_measured_fraction_theta_full 0.913
_diffrn_measured_fraction_theta_max 0.913
_diffrn_measurement_device_type 'Bruker APEX area-detector'
_diffrn_measurement_method '\f and \w'
_diffrn_radiation_monochromator graphite
_diffrn_radiation_source 'fine-focus sealed tube'
_diffrn_radiation_type MoK\a
_diffrn_radiation_wavelength 0.71073
_diffrn_reflns_av_R_equivalents 0.0495
_diffrn_reflns_av_sigmaI/netI 0.0928
_diffrn_reflns_limit_h_max 10
_diffrn_reflns_limit_h_min -10
_diffrn_reflns_limit_k_max 19
_diffrn_reflns_limit_k_min -19
_diffrn_reflns_limit_l_max 14
_diffrn_reflns_limit_l_min -9
_diffrn_reflns_number 8501
_diffrn_reflns_theta_full 27.15
_diffrn_reflns_theta_max 27.15
_diffrn_reflns_theta_min 2.65
_exptl_absorpt_coefficient_mu 2.604
_exptl_absorpt_correction_T_max 0.7452
_exptl_absorpt_correction_T_min 0.6515
_exptl_absorpt_correction_type multi-scan
_exptl_absorpt_process_details '(SADABS; Bruker, 2002)'
_exptl_crystal_colour Yellowy
_exptl_crystal_density_diffrn 1.692
_exptl_crystal_density_meas ?
_exptl_crystal_density_method 'not measured'
_exptl_crystal_description block
_exptl_crystal_F_000 840
_exptl_crystal_size_max 0.18
_exptl_crystal_size_mid 0.15
_exptl_crystal_size_min 0.12
_refine_diff_density_max 0.624
_refine_diff_density_min -0.365
_refine_diff_density_rms 0.100
_refine_ls_extinction_method none
_refine_ls_goodness_of_fit_ref 1.035
_refine_ls_hydrogen_treatment mixed
_refine_ls_matrix_type full
_refine_ls_number_parameters 217
_refine_ls_number_reflns 3315
_refine_ls_number_restraints 0
_refine_ls_restrained_S_all 1.035
_refine_ls_R_factor_all 0.0949
_refine_ls_R_factor_gt 0.0556
_refine_ls_shift/su_max 0.001
_refine_ls_shift/su_mean 0.000
_refine_ls_structure_factor_coef Fsqd
_refine_ls_weighting_details 'calc w=1/[\s^2^(Fo^2^)+(0.0474P)^2^+0.0254P] where P=(Fo^2^+2Fc^2^)/3'
_refine_ls_weighting_scheme calc
_refine_ls_wR_factor_gt 0.1226
_refine_ls_wR_factor_ref 0.1405
_reflns_number_gt 2160
_reflns_number_total 3315
_reflns_threshold_expression >2sigma(I)
_cod_data_source_file cg900547b_si_002.cif
_cod_data_source_block complex1
_cod_depositor_comments
;
The following automatic conversions were performed:

'_symmetry_cell_setting' value 'Monoclinic' changed to 'monoclinic'
according to
/usr/data/users/saulius/automatic-downloads/retrospective/ACS/lib/dictionaries/cif_core.dic
dictionary named 'cif_core.dic' version 2.4.2 from 2011-04-26.

Automatic conversion script
Id: cif_fix_values 2281 2013-09-26 08:29:07Z andrius 

The following automatic conversions were performed:

'_exptl_crystal_density_meas' value 'not measured' was changed to '?'
- the value is perceived as not measured.

Automatic conversion script
Id: cif_fix_values 3008 2015-01-20 13:52:24Z robertas 
;
_cod_original_sg_symbol_H-M P2(1)/n
_cod_database_code 4511047

loop_
_symmetry_equiv_pos_as_xyz
'x, y, z'
'-x+1/2, y+1/2, -z+1/2'
'-x, -y, -z'
'x-1/2, -y-1/2, z-1/2'

loop_
_atom_site_label
_atom_site_type_symbol
_atom_site_fract_x
_atom_site_fract_y
_atom_site_fract_z
_atom_site_U_iso_or_equiv
_atom_site_adp_type
_atom_site_occupancy
_atom_site_symmetry_multiplicity
_atom_site_calc_flag
_atom_site_refinement_flags
C16 C 0.3635(7) 0.3707(4) 0.6350(4) 0.0618(16) Uani 1 1 d .
H16A H 0.2601 0.3607 0.6034 0.074 Uiso 1 1 calc R
H16B H 0.4194 0.3166 0.6305 0.074 Uiso 1 1 calc R
C17 C 0.4365(6) 0.4390(3) 0.5677(4) 0.0452(13) Uani 1 1 d .
C18 C 0.4843(6) 0.5204(3) 0.6075(4) 0.0551(15) Uani 1 1 d .
H18 H 0.4741 0.5346 0.6807 0.066 Uiso 1 1 calc R
C19 C 0.5459(6) 0.5798(3) 0.5404(4) 0.0505(14) Uani 1 1 d .
H19 H 0.5764 0.6339 0.5687 0.061 Uiso 1 1 calc R
Cu1 Cu 0.12423(7) 0.73840(4) 1.23373(5) 0.0456(2) Uani 1 1 d .
Cu2 Cu 0.13055(8) 0.46394(4) 1.02493(5) 0.0517(2) Uani 1 1 d .
C25 C 0.1201(5) 0.6429(3) 1.1390(4) 0.0369(12) Uani 1 1 d .
N4 N -0.3319(5) 0.8145(2) 1.1639(3) 0.0446(10) Uani 1 1 d .
N11 N 0.1065(5) 0.5822(4) 1.0899(4) 0.0772(15) Uani 1 1 d .
N10 N -0.0994(5) 0.7786(2) 1.2290(3) 0.0429(10) Uani 1 1 d .
N2 N 0.3594(5) 0.3945(3) 0.7501(3) 0.0448(10) Uani 1 1 d .
N1 N 0.2711(5) 0.4381(2) 0.9039(3) 0.0416(10) Uani 1 1 d .
N3 N 0.1802(5) 0.3594(3) 1.1218(4) 0.0542(12) Uani 1 1 d .
C7 C -0.4136(6) 0.9405(4) 0.9501(5) 0.0565(15) Uani 1 1 d .
H7 H -0.3555 0.9004 0.9146 0.068 Uiso 1 1 calc R
C1 C 0.2395(6) 0.4245(3) 0.7988(4) 0.0414(12) Uani 1 1 d .
H1 H 0.1442 0.4345 0.7620 0.050 Uiso 1 1 calc R
C5 C -0.3123(6) 0.8481(3) 1.2681(4) 0.0511(14) Uani 1 1 d .
H5 H -0.3822 0.8800 1.3047 0.061 Uiso 1 1 calc R
C6 C -0.2009(6) 0.7741(3) 1.1432(4) 0.0420(12) Uani 1 1 d .
H6 H -0.1845 0.7467 1.0771 0.050 Uiso 1 1 calc R
C28 C 0.2454(6) 0.3097(3) 1.1758(4) 0.0434(12) Uani 1 1 d .
C4 C -0.1696(6) 0.8248(3) 1.3065(4) 0.0495(13) Uani 1 1 d .
H4 H -0.1249 0.8384 1.3763 0.059 Uiso 1 1 calc R
C2 C 0.4782(6) 0.3912(3) 0.8300(5) 0.0552(14) Uani 1 1 d .
H2 H 0.5779 0.3742 0.8211 0.066 Uiso 1 1 calc R
C8 C -0.4830(6) 0.9151(3) 1.0408(5) 0.0493(13) Uani 1 1 d .
C12 C -0.4278(6) 1.0245(4) 0.9097(4) 0.0544(14) Uani 1 1 d .
H12 H -0.3771 1.0407 0.8488 0.065 Uiso 1 1 calc R
C3 C 0.4225(6) 0.4172(3) 0.9235(4) 0.0517(13) Uani 1 1 d .
H3 H 0.4782 0.4207 0.9917 0.062 Uiso 1 1 calc R
C14 C -0.4663(6) 0.8241(3) 1.0864(5) 0.0602(15) Uani 1 1 d .
H14A H -0.5564 0.8094 1.1232 0.072 Uiso 1 1 calc R
H14B H -0.4594 0.7835 1.0259 0.072 Uiso 1 1 calc R

loop_
_atom_site_aniso_label
_atom_site_aniso_U_11
_atom_site_aniso_U_22
_atom_site_aniso_U_33
_atom_site_aniso_U_23
_atom_site_aniso_U_13
_atom_site_aniso_U_12
C16 0.082(4) 0.055(4) 0.051(3) -0.010(3) 0.024(3) -0.017(3)
C17 0.052(3) 0.033(3) 0.053(3) 0.000(2) 0.018(3) -0.001(2)
C18 0.073(4) 0.053(3) 0.042(3) -0.010(3) 0.024(3) -0.009(3)
C19 0.071(4) 0.032(3) 0.052(3) -0.008(2) 0.023(3) -0.009(3)
Cu1 0.0447(4) 0.0397(4) 0.0507(4) -0.0088(3) -0.0050(3) -0.0040(3)
Cu2 0.0701(5) 0.0398(4) 0.0452(4) -0.0016(3) 0.0044(3) 0.0168(3)
C25 0.033(3) 0.026(2) 0.050(3) -0.032(2) -0.008(2) 0.003(2)
N4 0.042(3) 0.035(2) 0.055(3) 0.007(2) -0.006(2) 0.0019(19)
N11 0.049(3) 0.107(5) 0.076(4) 0.022(3) 0.006(3) 0.014(3)
N10 0.042(2) 0.033(2) 0.052(3) -0.003(2) -0.002(2) -0.0006(18)
N2 0.046(3) 0.046(3) 0.043(2) 0.005(2) 0.012(2) -0.003(2)
N1 0.053(3) 0.035(2) 0.037(2) 0.0036(18) 0.0050(19) 0.0047(19)
N3 0.059(3) 0.056(3) 0.047(3) 0.009(2) 0.007(2) 0.014(2)
C7 0.057(4) 0.053(4) 0.059(4) 0.002(3) -0.001(3) 0.014(3)
C1 0.039(3) 0.044(3) 0.041(3) 0.011(2) 0.001(2) 0.001(2)
C5 0.059(4) 0.039(3) 0.056(4) -0.002(3) 0.009(3) 0.011(3)
C6 0.049(3) 0.031(3) 0.046(3) -0.003(2) 0.002(2) -0.008(2)
C28 0.042(3) 0.047(3) 0.041(3) 0.010(2) 0.002(2) 0.007(2)
C4 0.060(4) 0.044(3) 0.044(3) -0.007(2) -0.001(3) -0.003(3)
C2 0.043(3) 0.051(3) 0.072(4) 0.003(3) 0.006(3) 0.003(3)
C8 0.043(3) 0.040(3) 0.062(4) 0.010(3) -0.013(3) -0.001(2)
C12 0.049(3) 0.058(4) 0.056(4) 0.015(3) -0.003(3) 0.001(3)
C3 0.054(3) 0.050(3) 0.048(3) 0.005(3) -0.016(3) 0.000(3)
C14 0.054(3) 0.044(3) 0.079(4) 0.013(3) -0.019(3) 0.000(3)

loop_
_atom_type_symbol
_atom_type_description
_atom_type_scat_dispersion_real
_atom_type_scat_dispersion_imag
_atom_type_scat_source
C C 0.0033 0.0016 'International Tables Vol C Tables 4.2.6.8 and 6.1.1.4'
H H 0.0000 0.0000 'International Tables Vol C Tables 4.2.6.8 and 6.1.1.4'
N N 0.0061 0.0033 'International Tables Vol C Tables 4.2.6.8 and 6.1.1.4'
Cu Cu 0.3201 1.2651 'International Tables Vol C Tables 4.2.6.8 and 6.1.1.4'

loop_
_geom_angle_atom_site_label_1
_geom_angle_atom_site_label_2
_geom_angle_atom_site_label_3
_geom_angle
_geom_angle_site_symmetry_1
_geom_angle_site_symmetry_3
N2 C16 C17 113.4(4) . .
C19 C17 C18 117.9(4) 3_666 .
C19 C17 C16 117.6(4) 3_666 .
C18 C17 C16 124.4(5) . .
C19 C18 C17 121.0(5) . .
C18 C19 C17 121.1(5) . 3_666
C25 Cu1 C28 143.3(2) . 2_557
C25 Cu1 N10 104.45(18) . .
C28 Cu1 N10 112.20(19) 2_557 .
N11 Cu2 N3 121.07(19) . .
N11 Cu2 N1 123.57(18) . .
N3 Cu2 N1 98.82(16) . .
N11 Cu2 Cu2 65.23(15) . 3_567
N3 Cu2 Cu2 128.63(13) . 3_567
N1 Cu2 Cu2 119.72(12) . 3_567
N11 C25 Cu1 172.3(5) . .
C6 N4 C5 107.7(4) . .
C6 N4 C14 125.7(5) . .
C5 N4 C14 126.6(5) . .
C25 N11 Cu2 165.3(5) . .
C6 N10 C4 105.0(4) . .
C6 N10 Cu1 126.1(4) . .
C4 N10 Cu1 128.5(3) . .
C1 N2 C2 106.4(4) . .
C1 N2 C16 126.9(5) . .
C2 N2 C16 126.7(4) . .
C1 N1 C3 104.9(4) . .
C1 N1 Cu2 130.4(4) . .
C3 N1 Cu2 124.0(3) . .
C28 N3 Cu2 161.8(4) . .
C8 C7 C12 121.4(5) . .
N1 C1 N2 112.4(5) . .
C4 C5 N4 105.2(4) . .
N10 C6 N4 111.1(4) . .
N3 C28 Cu1 172.1(5) . 2_547
C5 C4 N10 111.1(5) . .
C3 C2 N2 106.3(4) . .
C7 C8 C12 118.1(5) . 3_477
C7 C8 C14 121.8(5) . .
C12 C8 C14 120.1(5) 3_477 .
C7 C12 C8 120.4(5) . 3_477
C2 C3 N1 110.0(5) . .
N4 C14 C8 112.4(4) . .

loop_
_geom_bond_atom_site_label_1
_geom_bond_atom_site_label_2
_geom_bond_distance
_geom_bond_site_symmetry_2
C16 N2 1.452(6) .
C16 C17 1.506(7) .
C17 C19 1.370(7) 3_666
C17 C18 1.392(7) .
C18 C19 1.367(7) .
C19 C17 1.370(7) 3_666
Cu1 C25 1.864(4) .
Cu1 C28 1.875(5) 2_557
Cu1 N10 2.058(4) .
Cu2 N11 1.998(6) .
Cu2 N3 2.018(5) .
Cu2 N1 2.041(4) .
Cu2 Cu2 2.5764(13) 3_567
C25 N11 1.108(7) .
N4 C6 1.351(6) .
N4 C5 1.366(6) .
N4 C14 1.458(6) .
N10 C6 1.318(6) .
N10 C4 1.369(6) .
N2 C1 1.335(6) .
N2 C2 1.368(6) .
N1 C1 1.303(6) .
N1 C3 1.372(6) .
N3 C28 1.131(6) .
C7 C8 1.364(7) .
C7 C12 1.383(7) .
C5 C4 1.351(7) .
C28 Cu1 1.875(5) 2_547
C2 C3 1.338(7) .
C8 C12 1.384(7) 3_477
C8 C14 1.506(7) .
C12 C8 1.384(7) 3_477
